data_1574981
loop_
_publ_author_name
'Ghosh, Moushakhi'
'Gaurav, Kumar'
'Panwaria, Prakash'
'Panday, Rishukumar'
'Tothadi, Srinu'
'Khan, Shabana'

_publ_section_title
;
 Driving diverse bond functionalisation with <i>N</i>-heterocyclic
 silylene-coinage metal-aryl complexes.
;
_journal_issue 32
_journal_name_full 'Chemical science'
_journal_page_first 14518
_journal_page_last 14533
_journal_paper_doi 10.1039/d5sc00879d
_journal_volume 16
_journal_year 2025
_chemical_formula_moiety 'C48 H68 Cl2 Cu2 N4 Si2'
_chemical_formula_sum 'C48 H68 Cl2 Cu2 N4 Si2'
_chemical_formula_weight 955.22
_space_group_crystal_system monoclinic
_space_group_IT_number 14
_space_group_name_Hall '-P 2yn'
_space_group_name_H-M_alt 'P 1 21/n 1'
_atom_sites_solution_hydrogens geom
_audit_block_doi 10.5517/ccdc.csd.cc2hbsm8
_audit_creation_date 2023-06-07
_audit_creation_method
;
Olex2 1.2
(compiled 2018.05.29 svn.r3508 for OlexSys, GUI svn.r5506)
;
_audit_update_record
;
2023-10-29 deposited with the CCDC.	2025-06-30 downloaded from the CCDC.
;
_cell_angle_alpha 90
_cell_angle_beta 94.649(3)
_cell_angle_gamma 90
_cell_formula_units_Z 2
_cell_length_a 10.1287(9)
_cell_length_b 13.8838(14)
_cell_length_c 17.7827(18)
_cell_measurement_reflns_used 9872
_cell_measurement_temperature 296
_cell_measurement_theta_max 25.80
_cell_measurement_theta_min 2.30
_cell_volume 2492.5(4)
_computing_molecular_graphics 'Olex2 (Dolomanov et al., 2009)'
_computing_publication_material 'Olex2 (Dolomanov et al., 2009)'
_computing_structure_refinement 'ShelXL (Sheldrick, 2015)'
_diffrn_ambient_temperature 296
_diffrn_measured_fraction_theta_full 1.000
_diffrn_measured_fraction_theta_max 1.000
_diffrn_measurement_device_type 'Bruker APEX-II CCD'
_diffrn_measurement_method '\f and \w scans'
_diffrn_radiation_type MoK\a
_diffrn_radiation_wavelength 0.71073
_diffrn_reflns_av_R_equivalents 0.0786
_diffrn_reflns_av_unetI/netI 0.0250
_diffrn_reflns_Laue_measured_fraction_full 1.000
_diffrn_reflns_Laue_measured_fraction_max 1.000
_diffrn_reflns_limit_h_max 12
_diffrn_reflns_limit_h_min -12
_diffrn_reflns_limit_k_max 16
_diffrn_reflns_limit_k_min -16
_diffrn_reflns_limit_l_max 21
_diffrn_reflns_limit_l_min -21
_diffrn_reflns_number 122744
_diffrn_reflns_point_group_measured_fraction_full 1.000
_diffrn_reflns_point_group_measured_fraction_max 1.000
_diffrn_reflns_theta_full 24.998
_diffrn_reflns_theta_max 24.998
_diffrn_reflns_theta_min 2.298
_diffrn_standards_number 0
_exptl_absorpt_coefficient_mu 1.044
_exptl_absorpt_correction_T_max 0.7457
_exptl_absorpt_correction_T_min 0.6430
_exptl_absorpt_correction_type multi-scan
_exptl_absorpt_process_details
'SADABS-2016/2 (Bruker,2016/2) was used for absorption correction. wR2(int) was 0.0935 before and 0.0719 after correction. The Ratio of minimum to maximum transmission is 0.8623. The \l/2 correction factor is Not present.'
_exptl_crystal_colour colourless
_exptl_crystal_colour_primary colourless
_exptl_crystal_density_diffrn 1.273
_exptl_crystal_description block
_exptl_crystal_F_000 1008
_exptl_crystal_size_max 0.34
_exptl_crystal_size_mid 0.12
_exptl_crystal_size_min 0.06
_refine_diff_density_max 1.472
_refine_diff_density_min -0.620
_refine_diff_density_rms 0.104
_refine_ls_extinction_method none
_refine_ls_goodness_of_fit_ref 1.041
_refine_ls_hydrogen_treatment constr
_refine_ls_matrix_type full
_refine_ls_number_parameters 311
_refine_ls_number_reflns 4387
_refine_ls_number_restraints 0
_refine_ls_restrained_S_all 1.041
_refine_ls_R_factor_all 0.0746
_refine_ls_R_factor_gt 0.0572
_refine_ls_shift/su_max 0.000
_refine_ls_shift/su_mean 0.000
_refine_ls_structure_factor_coef Fsqd
_refine_ls_weighting_details 'w=1/[\s^2^(Fo^2^)+(0.0832P)^2^+9.9242P] where P=(Fo^2^+2Fc^2^)/3'
_refine_ls_weighting_scheme calc
_refine_ls_wR_factor_gt 0.1545
_refine_ls_wR_factor_ref 0.1691
_reflns_Friedel_coverage 0.000
_reflns_number_gt 3516
_reflns_number_total 4387
_reflns_threshold_expression 'I > 2\s(I)'
_cod_data_source_file d5sc00879d2.cif
_cod_data_source_block b1_a
_cod_depositor_comments 'Adding full bibliography for 1574965--1574988.cif.'
_cod_database_code 1574981
_shelx_shelxl_version_number 2018/3
_shelx_space_group_comment
;
The symmetry employed for this shelxl refinement is uniquely defined
by the following loop, which should always be used as a source of
symmetry information in preference to the above space-group names.
They are only intended as comments.
;
_shelx_estimated_absorpt_t_max 0.940
_shelx_estimated_absorpt_t_min 0.718
_olex2_refinement_description
;
1. Fixed Uiso
 At 1.2 times of:
  All C(H) groups, All C(H,H) groups
 At 1.5 times of:
  All C(H,H,H) groups
2. Others
 Sof(C10B)=Sof(H10D)=Sof(H10E)=Sof(H10F)=Sof(C14B)=Sof(H14D)=Sof(H14E)=
 Sof(H14F)=Sof(C15A)=Sof(H15A)=Sof(H15B)=Sof(H15C)=1-FVAR(1)
 Sof(C24)=Sof(H24A)=Sof(H24B)=Sof(H24C)=Sof(C14A)=Sof(H14A)=Sof(H14B)=
 Sof(H14C)=Sof(C15B)=Sof(H15D)=Sof(H15E)=Sof(H15F)=FVAR(1)
 Fixed Sof: H5B(0.5) H5A(0.5) H7B(0.5) H7A(0.5) C6A(0.5) H6A(0.5) C6B(0.5)
 H6B(0.5)
3.a Aromatic/amide H refined with riding coordinates:
 C3(H3), C20(H20), C18(H18), C4(H4), C5(H5B), C5(H5A), C7(H7B), C7(H7A),
 C6A(H6A), C6B(H6B)
3.b Idealised Me refined as rotating group:
 C23(H23A,H23B,H23C), C22(H22A,H22B,H22C), C11(H11A,H11B,H11C), C10(H10A,H10B,
 H10C), C9(H9A,H9B,H9C), C24(H24A,H24B,H24C), C10B(H10D,H10E,H10F), C14A(H14A,
 H14B,H14C), C14B(H14D,H14E,H14F), C15A(H15A,H15B,H15C), C15B(H15D,H15E,H15F),
 C13(H13A,H13B,H13C)
;
_olex2_submission_special_instructions 'No special instructions were received'

loop_
_space_group_symop_operation_xyz
'x, y, z'
'-x+1/2, y+1/2, -z+1/2'
'-x, -y, -z'
'x-1/2, -y-1/2, z-1/2'

loop_
_atom_site_label
_atom_site_type_symbol
_atom_site_fract_x
_atom_site_fract_y
_atom_site_fract_z
_atom_site_U_iso_or_equiv
_atom_site_adp_type
_atom_site_occupancy
_atom_site_site_symmetry_order
_atom_site_calc_flag
_atom_site_refinement_flags_posn
_atom_site_refinement_flags_adp
_atom_site_refinement_flags_occupancy
_atom_site_disorder_assembly
_atom_site_disorder_group
Cu1 Cu 0.57239(6) 0.90149(4) 0.49192(3) 0.0313(2) Uani 1 1 d . . . . .
N1 N 0.8003(4) 0.7708(3) 0.4044(2) 0.0283(9) Uani 1 1 d . . . . .
N2 N 0.6190(4) 0.6930(3) 0.3942(2) 0.0359(10) Uani 1 1 d . . . . .
C1 C 0.7165(5) 0.7252(3) 0.3546(3) 0.0329(11) Uani 1 1 d . . . . .
C19 C 0.8311(5) 0.5673(4) 0.6831(3) 0.0366(12) Uani 1 1 d . . . . .
C3 C 0.7933(5) 0.6420(4) 0.2419(3) 0.0405(12) Uani 1 1 d . . . . .
H3 H 0.835557 0.596423 0.273655 0.049 Uiso 1 1 calc R . . . .
C16 C 0.7416(5) 0.6804(3) 0.5555(3) 0.0333(11) Uani 1 1 d . . . . .
C20 C 0.7544(6) 0.6476(4) 0.6902(3) 0.0441(13) Uani 1 1 d . . . . .
H20 H 0.730209 0.664327 0.737805 0.053 Uiso 1 1 calc R . . . .
C18 C 0.8579(5) 0.5414(4) 0.6112(3) 0.0406(12) Uani 1 1 d . . . . .
H18 H 0.907866 0.486274 0.604517 0.049 Uiso 1 1 calc R . . . .
C2 C 0.7246(6) 0.7172(5) 0.2719(3) 0.0486(15) Uani 1 1 d . . . . .
C12 C 0.9208(5) 0.8277(4) 0.3959(3) 0.0389(12) Uani 1 1 d . . . . .
C17 C 0.8126(5) 0.5952(4) 0.5477(3) 0.0363(11) Uani 1 1 d . . . . .
C21 C 0.7117(6) 0.7043(4) 0.6297(3) 0.0467(14) Uani 1 1 d . . . . .
C23 C 0.8802(6) 0.5083(5) 0.7505(3) 0.0535(15) Uani 1 1 d . . . . .
H23A H 0.956500 0.538850 0.775696 0.080 Uiso 1 1 calc GR . . . .
H23B H 0.903665 0.445071 0.734382 0.080 Uiso 1 1 calc GR . . . .
H23C H 0.811645 0.503410 0.784613 0.080 Uiso 1 1 calc GR . . . .
C4 C 0.7991(7) 0.6347(5) 0.1644(3) 0.0616(18) Uani 1 1 d . . . . .
H4 H 0.844331 0.583746 0.144222 0.074 Uiso 1 1 calc R . . . .
C22 C 0.8400(6) 0.5550(5) 0.4709(3) 0.0544(16) Uani 1 1 d . . . . .
H22A H 0.758039 0.548597 0.440129 0.082 Uiso 1 1 calc GR . . . .
H22B H 0.881415 0.493014 0.477172 0.082 Uiso 1 1 calc GR . . . .
H22C H 0.897669 0.598004 0.446820 0.082 Uiso 1 1 calc GR . . . .
C8 C 0.4943(6) 0.6404(5) 0.3726(4) 0.0573(17) Uani 1 1 d . . . . .
C11 C 0.5206(7) 0.5473(5) 0.3341(5) 0.068(2) Uani 1 1 d . . . . .
H11A H 0.552188 0.560263 0.285631 0.103 Uiso 1 1 calc GR . . . .
H11B H 0.440155 0.510557 0.327581 0.103 Uiso 1 1 calc GR . . . .
H11C H 0.586201 0.511342 0.364272 0.103 Uiso 1 1 calc GR . . . .
C5 C 0.7385(12) 0.7019(8) 0.1179(4) 0.122(5) Uani 1 1 d . . . . .
H5B H 0.761542 0.709755 0.068723 0.147 Uiso 0.5 1 calc R . P A 2
H5A H 0.716213 0.686746 0.067550 0.147 Uiso 0.5 1 calc R . P B 1
C10 C 0.3992(8) 0.7031(7) 0.3268(7) 0.127(5) Uani 1 1 d . . . . .
H10A H 0.394606 0.764966 0.350584 0.191 Uiso 1 1 calc GR . . . .
H10B H 0.313064 0.673836 0.323020 0.191 Uiso 1 1 calc GR . . . .
H10C H 0.428677 0.711026 0.277164 0.191 Uiso 1 1 calc GR . . . .
C7 C 0.6627(11) 0.7839(7) 0.2248(4) 0.111(4) Uani 1 1 d . . . . .
H7B H 0.639384 0.843598 0.243429 0.133 Uiso 0.5 1 calc R . P C 2
H7A H 0.594442 0.821815 0.240537 0.133 Uiso 0.5 1 calc R . P D 1
C9 C 0.4337(9) 0.6217(9) 0.4466(6) 0.128(5) Uani 1 1 d . . . . .
H9A H 0.497653 0.590481 0.481245 0.191 Uiso 1 1 calc GR . . . .
H9B H 0.357406 0.580946 0.437661 0.191 Uiso 1 1 calc GR . . . .
H9C H 0.407638 0.681704 0.467730 0.191 Uiso 1 1 calc GR . . . .
Si1 Si 0.67968(12) 0.76496(9) 0.47643(7) 0.0282(3) Uani 1 1 d . . . . .
Cl1 Cl 0.35104(9) 0.94654(6) 0.46261(5) 0.0179(2) Uani 1 1 d . . . . .
C24 C 0.6714(17) 0.8019(10) 0.6506(7) 0.034(3) Uani 0.437(15) 1 d . . P E 1
H24A H 0.742791 0.846056 0.644709 0.051 Uiso 0.437(15) 1 calc GR . P E 1
H24B H 0.649908 0.802157 0.702199 0.051 Uiso 0.437(15) 1 calc GR . P E 1
H24C H 0.595185 0.821260 0.618530 0.051 Uiso 0.437(15) 1 calc GR . P E 1
C10B C 0.5927(17) 0.7815(9) 0.6411(7) 0.049(3) Uani 0.563(15) 1 d . . P E 2
H10D H 0.624121 0.845648 0.633241 0.074 Uiso 0.563(15) 1 calc GR . P E 2
H10E H 0.565503 0.775980 0.691409 0.074 Uiso 0.563(15) 1 calc GR . P E 2
H10F H 0.518804 0.768064 0.605404 0.074 Uiso 0.563(15) 1 calc GR . P E 2
C14A C 0.9054(12) 0.8814(9) 0.3180(7) 0.039(4) Uani 0.437(15) 1 d . . P E 1
H14A H 0.901979 0.835025 0.277808 0.058 Uiso 0.437(15) 1 calc GR . P E 1
H14B H 0.979650 0.923502 0.313882 0.058 Uiso 0.437(15) 1 calc GR . P E 1
H14C H 0.825130 0.918464 0.314564 0.058 Uiso 0.437(15) 1 calc GR . P E 1
C14B C 0.8875(12) 0.9328(9) 0.3679(7) 0.057(4) Uani 0.563(15) 1 d . . P E 2
H14D H 0.841491 0.930364 0.318550 0.086 Uiso 0.563(15) 1 calc GR . P E 2
H14E H 0.968112 0.968673 0.365746 0.086 Uiso 0.563(15) 1 calc GR . P E 2
H14F H 0.832490 0.963572 0.402238 0.086 Uiso 0.563(15) 1 calc GR . P E 2
C15A C 1.0247(16) 0.7842(15) 0.3573(12) 0.066(5) Uani 0.563(15) 1 d . . P E 2
H15A H 1.047115 0.722803 0.379767 0.099 Uiso 0.563(15) 1 calc GR . P E 2
H15B H 1.101274 0.825177 0.361344 0.099 Uiso 0.563(15) 1 calc GR . P E 2
H15C H 0.995293 0.775333 0.305096 0.099 Uiso 0.563(15) 1 calc GR . P E 2
C15B C 1.0340(18) 0.7488(12) 0.3864(11) 0.033(4) Uani 0.437(15) 1 d . . P E 1
H15D H 1.048594 0.712299 0.432141 0.050 Uiso 0.437(15) 1 calc GR . P E 1
H15E H 1.114694 0.780566 0.375840 0.050 Uiso 0.437(15) 1 calc GR . P E 1
H15F H 1.006571 0.706330 0.345461 0.050 Uiso 0.437(15) 1 calc GR . P E 1
C13 C 0.9623(8) 0.8676(8) 0.4719(5) 0.115(4) Uani 1 1 d . . . . .
H13A H 0.892178 0.906515 0.488893 0.173 Uiso 1 1 calc GR . . . .
H13B H 1.040208 0.906385 0.469094 0.173 Uiso 1 1 calc GR . . . .
H13C H 0.981152 0.815665 0.506751 0.173 Uiso 1 1 calc GR . . . .
C6A C 0.6347(15) 0.7621(12) 0.1484(7) 0.052(3) Uani 0.5 1 d . . P F 2
H6A H 0.559097 0.783102 0.119928 0.063 Uiso 0.5 1 calc R . P F 2
C6B C 0.7090(18) 0.7946(13) 0.1452(8) 0.064(4) Uani 0.5 1 d . . P F 1
H6B H 0.716386 0.852267 0.119186 0.077 Uiso 0.5 1 calc R . P F 1

loop_
_atom_site_aniso_label
_atom_site_aniso_U_11
_atom_site_aniso_U_22
_atom_site_aniso_U_33
_atom_site_aniso_U_23
_atom_site_aniso_U_13
_atom_site_aniso_U_12
Cu1 0.0371(4) 0.0275(3) 0.0304(3) 0.0007(2) 0.0109(2) 0.0081(2)
N1 0.0250(19) 0.032(2) 0.028(2) -0.0010(16) 0.0021(16) 0.0064(16)
N2 0.025(2) 0.038(2) 0.045(2) -0.0104(19) 0.0012(18) 0.0031(17)
C1 0.033(3) 0.034(3) 0.031(3) -0.004(2) -0.002(2) 0.017(2)
C19 0.034(3) 0.041(3) 0.035(3) 0.003(2) 0.004(2) -0.006(2)
C3 0.041(3) 0.047(3) 0.033(3) -0.006(2) 0.003(2) 0.008(2)
C16 0.042(3) 0.023(2) 0.036(3) -0.003(2) 0.012(2) -0.002(2)
C20 0.070(4) 0.034(3) 0.030(3) -0.002(2) 0.015(3) -0.006(3)
C18 0.036(3) 0.042(3) 0.044(3) 0.003(2) 0.008(2) 0.012(2)
C2 0.054(3) 0.060(4) 0.030(3) -0.006(3) -0.005(2) 0.027(3)
C12 0.027(2) 0.040(3) 0.050(3) 0.010(2) 0.006(2) 0.000(2)
C17 0.034(3) 0.040(3) 0.035(3) -0.003(2) 0.005(2) 0.005(2)
C21 0.080(4) 0.024(3) 0.038(3) -0.003(2) 0.021(3) 0.005(3)
C23 0.055(4) 0.065(4) 0.042(3) 0.010(3) 0.007(3) 0.006(3)
C4 0.078(5) 0.070(4) 0.037(3) -0.010(3) 0.007(3) 0.022(4)
C22 0.066(4) 0.059(4) 0.038(3) -0.004(3) 0.008(3) 0.033(3)
C8 0.034(3) 0.051(4) 0.085(5) -0.032(3) -0.008(3) -0.005(3)
C11 0.054(4) 0.047(4) 0.107(6) -0.030(4) 0.025(4) -0.017(3)
C5 0.207(12) 0.132(9) 0.027(4) -0.006(4) 0.000(5) 0.093(8)
C10 0.061(5) 0.079(6) 0.229(13) -0.046(7) -0.069(7) 0.010(4)
C7 0.175(9) 0.118(7) 0.034(4) -0.010(4) -0.015(5) 0.108(7)
C9 0.083(6) 0.196(12) 0.112(7) -0.081(8) 0.059(5) -0.090(7)
Si1 0.0280(7) 0.0265(7) 0.0307(7) -0.0048(5) 0.0060(5) 0.0030(5)
Cl1 0.0157(5) 0.0138(5) 0.0241(5) -0.0018(4) 0.0012(4) 0.0013(3)
C24 0.039(8) 0.035(7) 0.028(6) -0.008(5) 0.003(6) 0.011(6)
C10B 0.065(9) 0.046(7) 0.040(6) -0.002(5) 0.025(6) 0.016(7)
C14A 0.046(7) 0.031(7) 0.040(8) 0.011(6) 0.005(5) -0.008(5)
C14B 0.058(7) 0.059(8) 0.057(8) 0.001(6) 0.014(6) -0.019(6)
C15A 0.036(7) 0.079(14) 0.084(14) -0.031(10) 0.019(8) -0.008(9)
C15B 0.023(6) 0.028(8) 0.049(10) -0.003(6) 0.006(7) 0.003(6)
C13 0.073(5) 0.154(9) 0.126(8) -0.104(7) 0.060(5) -0.076(6)
C6A 0.052(8) 0.078(10) 0.026(6) 0.004(6) -0.003(6) 0.014(7)
C6B 0.068(10) 0.074(11) 0.046(8) 0.015(7) -0.013(8) 0.003(9)

loop_
_atom_type_symbol
_atom_type_description
_atom_type_scat_dispersion_real
_atom_type_scat_dispersion_imag
_atom_type_scat_source
C C 0.0033 0.0016 'International Tables Vol C Tables 4.2.6.8 and 6.1.1.4'
H H 0.0000 0.0000 'International Tables Vol C Tables 4.2.6.8 and 6.1.1.4'
Cl Cl 0.1484 0.1585 'International Tables Vol C Tables 4.2.6.8 and 6.1.1.4'
Cu Cu 0.3201 1.2651 'International Tables Vol C Tables 4.2.6.8 and 6.1.1.4'
N N 0.0061 0.0033 'International Tables Vol C Tables 4.2.6.8 and 6.1.1.4'
Si Si 0.0817 0.0704 'International Tables Vol C Tables 4.2.6.8 and 6.1.1.4'

loop_
_citation_id
_citation_doi
_citation_year
1 10.26434/chemrxiv-2024-7rpw5 2024

loop_
_geom_angle_atom_site_label_1
_geom_angle_atom_site_label_2
_geom_angle_atom_site_label_3
_geom_angle
_geom_angle_site_symmetry_1
_geom_angle_site_symmetry_3
_geom_angle_publ_flag
Si1 Cu1 Cl1 132.14(5) . . ?
Si1 Cu1 Cl1 130.94(5) . 3_676 ?
Cl1 Cu1 Cl1 96.84(4) . 3_676 ?
C1 N1 C12 132.3(4) . . ?
C1 N1 Si1 91.1(3) . . ?
C12 N1 Si1 134.2(3) . . ?
C1 N2 C8 132.8(5) . . ?
C1 N2 Si1 91.4(3) . . ?
C8 N2 Si1 134.3(4) . . ?
N1 C1 N2 105.4(4) . . ?
N1 C1 C2 127.6(5) . . ?
N1 C1 Si1 53.3(2) . . ?
N2 C1 C2 126.9(5) . . ?
N2 C1 Si1 53.1(2) . . ?
C2 C1 Si1 168.5(4) . . ?
C20 C19 C18 117.0(5) . . ?
C20 C19 C23 121.5(5) . . ?
C18 C19 C23 121.5(5) . . ?
C2 C3 C4 120.1(5) . . ?
C17 C16 C21 116.2(5) . . ?
C17 C16 Si1 126.3(4) . . ?
C21 C16 Si1 117.5(4) . . ?
C19 C20 C21 122.6(5) . . ?
C19 C18 C17 122.2(5) . . ?
C3 C2 C1 120.6(5) . . ?
C7 C2 C1 119.8(5) . . ?
C7 C2 C3 119.6(5) . . ?
N1 C12 C14A 108.8(6) . . ?
N1 C12 C14B 111.9(5) . . ?
N1 C12 C15B 104.5(7) . . ?
N1 C12 C13 106.3(5) . . ?
C14A C12 C15B 104.6(8) . . ?
C15A C12 N1 118.0(8) . . ?
C15A C12 C14B 112.8(10) . . ?
C15A C12 C13 115.2(9) . . ?
C13 C12 C14A 128.7(8) . . ?
C13 C12 C14B 88.9(7) . . ?
C13 C12 C15B 101.4(9) . . ?
C16 C17 C18 120.7(5) . . ?
C16 C17 C22 122.1(5) . . ?
C18 C17 C22 117.1(5) . . ?
C16 C21 C24 122.4(7) . . ?
C16 C21 C10B 119.0(6) . . ?
C20 C21 C16 121.1(5) . . ?
C20 C21 C24 114.0(7) . . ?
C20 C21 C10B 117.8(6) . . ?
C5 C4 C3 120.0(6) . . ?
N2 C8 C11 111.4(5) . . ?
N2 C8 C10 110.6(6) . . ?
N2 C8 C9 104.8(5) . . ?
C11 C8 C9 110.4(7) . . ?
C10 C8 C11 112.6(7) . . ?
C10 C8 C9 106.5(8) . . ?
C4 C5 C6A 117.7(8) . . ?
C4 C5 C6B 120.9(8) . . ?
C2 C7 C6A 119.7(9) . . ?
C2 C7 C6B 118.2(8) . . ?
Cu1 Si1 C1 116.27(13) . . ?
N1 Si1 Cu1 114.13(14) . . ?
N1 Si1 C1 35.56(17) . . ?
N1 Si1 C16 110.13(19) . . ?
N2 Si1 Cu1 115.40(14) . . ?
N2 Si1 N1 70.62(18) . . ?
N2 Si1 C1 35.58(18) . . ?
N2 Si1 C16 108.8(2) . . ?
C16 Si1 Cu1 124.99(15) . . ?
C16 Si1 C1 118.74(19) . . ?
Cu1 Cl1 Cu1 83.16(4) . 3_676 ?
C7 C6A C5 112.6(10) . . ?
C5 C6B C7 108.4(12) . . ?

loop_
_geom_bond_atom_site_label_1
_geom_bond_atom_site_label_2
_geom_bond_distance
_geom_bond_site_symmetry_2
_geom_bond_publ_flag
Cu1 Si1 2.2134(14) . ?
Cu1 Cl1 2.3676(11) 3_676 ?
Cu1 Cl1 2.3452(11) . ?
N1 C1 1.335(6) . ?
N1 C12 1.473(6) . ?
N1 Si1 1.842(4) . ?
N2 C1 1.336(7) . ?
N2 C8 1.482(7) . ?
N2 Si1 1.835(4) . ?
C1 C2 1.484(7) . ?
C1 Si1 2.295(5) . ?
C19 C20 1.371(8) . ?
C19 C18 1.377(7) . ?
C19 C23 1.503(7) . ?
C3 C2 1.384(7) . ?
C3 C4 1.388(8) . ?
C16 C17 1.397(7) . ?
C16 C21 1.417(7) . ?
C16 Si1 1.900(5) . ?
C20 C21 1.374(8) . ?
C18 C17 1.399(7) . ?
C2 C7 1.367(9) . ?
C12 C14A 1.569(12) . ?
C12 C14B 1.569(13) . ?
C12 C15A 1.435(17) . ?
C12 C15B 1.605(18) . ?
C12 C13 1.490(9) . ?
C17 C22 1.523(7) . ?
C21 C24 1.471(13) . ?
C21 C10B 1.637(13) . ?
C4 C5 1.359(10) . ?
C8 C11 1.497(8) . ?
C8 C10 1.492(11) . ?
C8 C9 1.519(11) . ?
C5 C6A 1.481(16) . ?
C5 C6B 1.417(19) . ?
C7 C6A 1.397(14) . ?
C7 C6B 1.534(18) . ?
